data_4080923
loop_
_publ_author_name
'Reindl, Stefan A.'
'P\"othig, Alexander'
'Drees, Markus'
'Bechlars, Bettina'
'Herdtweck, Eberhardt'
'Herrmann, Wolfgang A.'
'K\"uhn, Fritz E.'

_publ_section_title
;
 Pyrazolato-Bridged Dinuclear Complexes of Ruthenium(II) and Rhodium(III)
 with N-Heterocyclic Carbene Ligands: Synthesis, Characterization, and
 Electrochemical Properties
;
_journal_issue 15
_journal_name_full Organometallics
_journal_page_first 4082
_journal_paper_doi 10.1021/om400106f
_journal_volume 32
_journal_year 2013
_chemical_formula_moiety 'C33 H45 Cl N6 Rh2, 2(F6 P), C H2 Cl2'
_chemical_formula_sum 'C34 H47 Cl3 F12 N6 P2 Rh2'
_chemical_formula_weight 1141.89
_chemical_name_systematic ?
_space_group_IT_number 14
_symmetry_cell_setting monoclinic
_symmetry_Int_Tables_number 14
_symmetry_space_group_name_Hall '-P 2ybc'
_symmetry_space_group_name_H-M 'P 1 21/c 1'
_atom_sites_solution_hydrogens geom
_atom_sites_solution_primary direct
_atom_sites_solution_secondary difmap
_cell_angle_alpha 90
_cell_angle_beta 114.909(2)
_cell_angle_gamma 90
_cell_formula_units_Z 4
_cell_length_a 19.4408(12)
_cell_length_b 14.6358(9)
_cell_length_c 17.6206(12)
_cell_measurement_reflns_used 9828
_cell_measurement_temperature 123(1)
_cell_measurement_theta_max 25.45
_cell_measurement_theta_min 1.15
_cell_volume 4547.2(5)
_computing_cell_refinement 'SAINT (Bruker, 2008b)'
_computing_data_collection 'APEX II Control Software (Bruker, 2008a)'
_computing_data_reduction 'SAINT (Bruker, 2008b)'
_computing_molecular_graphics 'PLATON (Spek, 2010)'
_computing_publication_material 'PLATON (Spek, 2010)'
_computing_structure_refinement 'SHELXL97 (Sheldrick, 1998)'
_computing_structure_solution 'SIR92 (Altomare, 1994)'
_diffrn_ambient_temperature 123(1)
_diffrn_detector ' CCD plate '
_diffrn_detector_area_resol_mean 16
_diffrn_measured_fraction_theta_full 0.959
_diffrn_measured_fraction_theta_max 0.959
_diffrn_measurement_device ' \k-geometry diffractometer '
_diffrn_measurement_device_type ' Bruker APEX-II CCD '
_diffrn_measurement_method ' phi- and omega-rotation '
_diffrn_radiation_monochromator graphite
_diffrn_radiation_source 'rotating anode FR591'
_diffrn_radiation_type 'Mo K\a'
_diffrn_radiation_wavelength 0.71073
_diffrn_reflns_av_R_equivalents 0.0278
_diffrn_reflns_av_sigmaI/netI 0.0245
_diffrn_reflns_limit_h_max 23
_diffrn_reflns_limit_h_min -16
_diffrn_reflns_limit_k_max 17
_diffrn_reflns_limit_k_min -16
_diffrn_reflns_limit_l_max 9
_diffrn_reflns_limit_l_min -21
_diffrn_reflns_number 34415
_diffrn_reflns_theta_full 25.45
_diffrn_reflns_theta_max 25.45
_diffrn_reflns_theta_min 1.15
_diffrn_standards_decay_% 0
_exptl_absorpt_coefficient_mu 1.055
_exptl_absorpt_correction_T_max 0.7452
_exptl_absorpt_correction_T_min 0.6311
_exptl_absorpt_correction_type multi-scan
_exptl_absorpt_process_details 'SADABS, Bruker, 2008b'
_exptl_crystal_colour orange
_exptl_crystal_density_diffrn 1.668
_exptl_crystal_density_meas ?
_exptl_crystal_density_method none
_exptl_crystal_description plate
_exptl_crystal_F_000 2288
_exptl_crystal_size_max 0.30
_exptl_crystal_size_mid 0.25
_exptl_crystal_size_min 0.05
_refine_diff_density_max 1.409
_refine_diff_density_min -0.687
_refine_diff_density_rms 0.109
_refine_ls_extinction_method none
_refine_ls_goodness_of_fit_ref 1.058
_refine_ls_hydrogen_treatment constr
_refine_ls_matrix_type full
_refine_ls_number_parameters 544
_refine_ls_number_reflns 8084
_refine_ls_number_restraints 0
_refine_ls_restrained_S_all 1.058
_refine_ls_R_factor_all 0.0460
_refine_ls_R_factor_gt 0.0414
_refine_ls_shift/su_max 0.000
_refine_ls_shift/su_mean 0.000
_refine_ls_structure_factor_coef Fsqd
_refine_ls_weighting_details 'w=1/[\s^2^(Fo^2^)+(0.0293P)^2^+25.8239P] where P=(Fo^2^+2Fc^2^)/3'
_refine_ls_weighting_scheme sigma
_refine_ls_wR_factor_gt 0.0978
_refine_ls_wR_factor_ref 0.1021
_reflns_number_gt 7314
_reflns_number_total 8084
_reflns_threshold_expression I>2\s(I)
_cod_data_source_file om400106f_si_002.cif
_cod_data_source_block Compound_3
_cod_depositor_comments
;
The following automatic conversions were performed:

'_symmetry_cell_setting' value 'Monoclinic' changed to 'monoclinic'
according to /home/saulius/struct/CIF-dictionaries/cif_core.dic
dictionary named 'cif_core.dic' version 2.4.2 from 2011-04-26.

Automatic conversion script
Id: cif_fix_values 1891 2012-01-12 08:04:46Z andrius 

The following automatic conversions were performed:

'_exptl_crystal_density_meas' value 'none' was changed to '?' - the
value is perceived as not measured.

Automatic conversion script
Id: cif_fix_values 3008 2015-01-20 13:52:24Z robertas 
;
_cod_original_sg_symbol_H-M 'P 21/c'
_cod_database_code 4080923

loop_
_symmetry_equiv_pos_site_id
_symmetry_equiv_pos_as_xyz
1 x,y,z
2 -x,1/2+y,1/2-z
3 -x,-y,-z
4 x,1/2-y,1/2+z

loop_
_atom_site_aniso_label
_atom_site_aniso_U_11
_atom_site_aniso_U_22
_atom_site_aniso_U_33
_atom_site_aniso_U_23
_atom_site_aniso_U_13
_atom_site_aniso_U_12
Rh1 0.0207(2) 0.0189(2) 0.0175(2) 0.0025(1) 0.0078(1) 0.0000(1)
Rh2 0.0145(2) 0.0208(2) 0.0164(2) 0.0014(1) 0.0052(1) 0.0017(1)
Cl1 0.0217(5) 0.0244(5) 0.0183(5) -0.0005(4) 0.0085(4) -0.0014(4)
N1 0.024(2) 0.028(2) 0.026(2) 0.0081(16) 0.0035(16) -0.0031(16)
N2 0.0176(19) 0.031(2) 0.029(2) 0.0058(17) 0.0089(16) 0.0011(16)
N3 0.0187(18) 0.0216(18) 0.0190(18) 0.0013(14) 0.0084(15) -0.0017(14)
N4 0.0153(17) 0.0238(19) 0.0163(17) 0.0004(14) 0.0049(14) 0.0006(14)
N5 0.0194(19) 0.025(2) 0.033(2) 0.0048(16) 0.0122(16) -0.0009(15)
N6 0.0178(19) 0.037(2) 0.029(2) 0.0093(17) 0.0099(16) 0.0007(16)
C1 0.017(2) 0.023(2) 0.029(2) 0.0049(18) 0.0092(18) -0.0050(17)
C2 0.017(2) 0.043(3) 0.042(3) 0.015(2) 0.005(2) 0.000(2)
C3 0.019(2) 0.036(3) 0.051(3) 0.010(2) 0.013(2) 0.004(2)
C4 0.022(2) 0.032(3) 0.033(3) 0.001(2) 0.016(2) 0.0025(19)
C5 0.025(2) 0.026(2) 0.018(2) 0.0008(17) 0.0106(18) 0.0027(18)
C6 0.022(2) 0.028(2) 0.020(2) -0.0028(18) 0.0098(18) 0.0037(18)
C7 0.021(2) 0.023(2) 0.018(2) -0.0022(17) 0.0049(17) -0.0005(17)
C8 0.030(2) 0.022(2) 0.033(3) -0.0063(19) 0.013(2) -0.0045(19)
C9 0.013(2) 0.022(2) 0.025(2) 0.0015(18) 0.0071(17) -0.0008(16)
C10 0.025(3) 0.022(2) 0.060(4) 0.013(2) 0.018(2) 0.0017(19)
C11 0.028(3) 0.034(3) 0.043(3) 0.022(2) 0.016(2) 0.003(2)
C12 0.034(3) 0.035(3) 0.027(3) 0.001(2) 0.002(2) -0.006(2)
C13 0.040(3) 0.064(4) 0.037(3) 0.004(3) 0.016(3) -0.001(3)
C14 0.039(3) 0.016(2) 0.030(3) 0.0032(18) 0.010(2) -0.0055(19)
C15 0.033(3) 0.019(2) 0.029(2) 0.0078(18) 0.014(2) 0.0042(19)
C16 0.036(3) 0.024(2) 0.026(2) 0.0080(19) 0.010(2) 0.005(2)
C17 0.038(3) 0.024(2) 0.034(3) 0.008(2) 0.019(2) -0.001(2)
C18 0.033(3) 0.020(2) 0.041(3) 0.009(2) 0.015(2) -0.0037(19)
C19 0.046(3) 0.029(3) 0.040(3) -0.006(2) 0.007(3) -0.004(2)
C20 0.046(3) 0.033(3) 0.032(3) -0.003(2) 0.017(2) 0.008(2)
C21 0.042(3) 0.044(3) 0.030(3) 0.008(2) 0.010(2) 0.014(2)
C22 0.059(4) 0.051(3) 0.039(3) 0.016(3) 0.033(3) 0.011(3)
C23 0.038(3) 0.044(3) 0.060(4) 0.011(3) 0.022(3) -0.013(3)
C24 0.012(2) 0.039(3) 0.028(2) -0.009(2) 0.0026(18) 0.0047(19)
C25 0.015(2) 0.035(3) 0.028(2) 0.007(2) 0.0063(18) 0.0085(18)
C26 0.015(2) 0.035(3) 0.031(2) -0.005(2) 0.0106(19) 0.0020(18)
C27 0.025(2) 0.033(3) 0.032(3) -0.004(2) 0.014(2) -0.003(2)
C28 0.017(2) 0.035(3) 0.038(3) -0.001(2) 0.008(2) -0.0002(19)
C29 0.033(3) 0.055(4) 0.028(3) -0.010(2) 0.005(2) 0.002(3)
C30 0.047(3) 0.043(3) 0.042(3) 0.012(3) 0.012(3) 0.008(3)
C31 0.031(3) 0.038(3) 0.051(3) -0.015(2) 0.020(2) -0.001(2)
C32 0.043(3) 0.057(4) 0.041(3) -0.006(3) 0.024(3) -0.009(3)
C33 0.027(3) 0.039(3) 0.053(3) -0.004(3) 0.019(2) -0.006(2)
P1 0.0333(7) 0.0313(7) 0.0247(6) 0.0021(5) 0.0144(5) 0.0029(5)
F1 0.059(2) 0.092(3) 0.045(2) -0.0070(19) 0.0198(18) -0.033(2)
F2 0.097(3) 0.068(3) 0.062(2) 0.024(2) 0.049(2) 0.048(2)
F3 0.0439(18) 0.085(3) 0.0350(17) 0.0166(17) 0.0256(15) 0.0173(17)
F4 0.155(5) 0.071(3) 0.041(2) 0.0122(19) 0.034(3) 0.070(3)
F5 0.063(2) 0.066(2) 0.0295(16) 0.0039(15) 0.0251(16) -0.0118(18)
F6 0.083(3) 0.109(3) 0.0326(19) -0.008(2) 0.0146(19) -0.054(3)
P2 0.0292(7) 0.0408(7) 0.0322(7) 0.0033(6) 0.0167(6) -0.0008(6)
F7 0.058(2) 0.061(2) 0.100(3) -0.025(2) 0.044(2) -0.0230(19)
F8 0.099(3) 0.121(4) 0.065(3) 0.036(3) 0.062(3) 0.034(3)
F9 0.064(2) 0.0347(19) 0.101(3) -0.003(2) 0.009(2) 0.0133(18)
F10 0.057(2) 0.137(4) 0.044(2) 0.018(2) 0.0265(19) -0.014(2)
F11 0.095(3) 0.095(3) 0.096(3) 0.030(3) 0.055(3) 0.057(3)
F12 0.046(2) 0.142(5) 0.063(3) -0.023(3) 0.002(2) -0.020(3)
Cl2 0.0550(9) 0.0442(8) 0.0437(8) 0.0039(6) 0.0181(7) 0.0025(7)
Cl3 0.0520(9) 0.1033(14) 0.0441(9) -0.0139(9) 0.0264(7) -0.0040(9)
C34 0.041(3) 0.046(3) 0.043(3) 0.011(3) 0.026(3) 0.006(2)

loop_
_atom_site_label
_atom_site_type_symbol
_atom_site_thermal_displace_type
_atom_site_fract_x
_atom_site_fract_y
_atom_site_fract_z
_atom_site_occupancy
_atom_site_U_iso_or_equiv
_atom_site_calc_flag
_atom_site_refinement_flags
Rh1 Rh Uani 0.35739(2) 0.18768(2) 0.33998(2) 1.000 0.0191(1) . .
Rh2 Rh Uani 0.18887(2) 0.04357(2) 0.34880(2) 1.000 0.0177(1) . .
Cl1 Cl Uani 0.29901(6) 0.14083(7) 0.43432(6) 1.000 0.0214(3) . .
N1 N Uani 0.5093(2) 0.1191(3) 0.4792(2) 1.000 0.0284(12) . .
N2 N Uani 0.4814(2) 0.0579(3) 0.3592(2) 1.000 0.0262(11) . .
N3 N Uani 0.31624(19) 0.0594(2) 0.2827(2) 1.000 0.0196(10) . .
N4 N Uani 0.25915(19) 0.0088(2) 0.2882(2) 1.000 0.0191(10) . .
N5 N Uani 0.2426(2) -0.1497(3) 0.3795(2) 1.000 0.0254(11) . .
N6 N Uani 0.2556(2) -0.0936(3) 0.4977(2) 1.000 0.0279(11) . .
C1 C Uani 0.4545(2) 0.1166(3) 0.3999(3) 1.000 0.0232(12) . .
C2 C Uani 0.5688(3) 0.0625(4) 0.4871(3) 1.000 0.0365(16) . .
C3 C Uani 0.5516(3) 0.0234(4) 0.4130(3) 1.000 0.0359(16) . .
C4 C Uani 0.4367(2) 0.0319(3) 0.2715(3) 1.000 0.0275(16) . .
C5 C Uani 0.3607(2) 0.0010(3) 0.2630(3) 1.000 0.0225(12) . .
C6 C Uani 0.3325(2) -0.0867(3) 0.2549(3) 1.000 0.0230(12) . .
C7 C Uani 0.2696(2) -0.0792(3) 0.2720(3) 1.000 0.0218(12) . .
C8 C Uani 0.2265(3) -0.1540(3) 0.2899(3) 1.000 0.0284(14) . .
C9 C Uani 0.2344(2) -0.0713(3) 0.4166(3) 1.000 0.0203(12) . .
C10 C Uani 0.2699(3) -0.2189(3) 0.4379(4) 1.000 0.0356(18) . .
C11 C Uani 0.2775(3) -0.1855(3) 0.5103(3) 1.000 0.0346(17) . .
C12 C Uani 0.5083(3) 0.1761(4) 0.5458(3) 1.000 0.0357(17) . .
C13 C Uani 0.2581(3) -0.0290(4) 0.5638(3) 1.000 0.0471(19) . .
C14 C Uani 0.3840(3) 0.3301(3) 0.3725(3) 1.000 0.0299(16) . .
C15 C Uani 0.3045(3) 0.3285(3) 0.3172(3) 1.000 0.0267(14) . .
C16 C Uani 0.2955(3) 0.2927(3) 0.2398(3) 1.000 0.0297(14) . .
C17 C Uani 0.3697(3) 0.2709(3) 0.2450(3) 1.000 0.0307(16) . .
C18 C Uani 0.4248(3) 0.2990(3) 0.3260(3) 1.000 0.0315(16) . .
C19 C Uani 0.4167(3) 0.3755(4) 0.4567(3) 1.000 0.0421(17) . .
C20 C Uani 0.2454(3) 0.3635(4) 0.3433(3) 1.000 0.0368(17) . .
C21 C Uani 0.2254(3) 0.2858(4) 0.1595(3) 1.000 0.0404(17) . .
C22 C Uani 0.3843(4) 0.2445(4) 0.1711(3) 1.000 0.0455(19) . .
C23 C Uani 0.5084(3) 0.3012(4) 0.3537(4) 1.000 0.0469(19) . .
C24 C Uani 0.0776(2) 0.0346(3) 0.2445(3) 1.000 0.0283(14) . .
C25 C Uani 0.0908(2) 0.1293(3) 0.2637(3) 1.000 0.0269(14) . .
C26 C Uani 0.1003(2) 0.1412(3) 0.3474(3) 1.000 0.0267(14) . .
C27 C Uani 0.0924(3) 0.0552(3) 0.3801(3) 1.000 0.0293(16) . .
C28 C Uani 0.0771(3) -0.0117(3) 0.3157(3) 1.000 0.0312(16) . .
C29 C Uani 0.0583(3) -0.0070(4) 0.1604(3) 1.000 0.0413(19) . .
C30 C Uani 0.0814(3) 0.2013(4) 0.1998(4) 1.000 0.0463(17) . .
C31 C Uani 0.1122(3) 0.2290(4) 0.3940(4) 1.000 0.0391(17) . .
C32 C Uani 0.0864(3) 0.0419(4) 0.4616(3) 1.000 0.0449(19) . .
C33 C Uani 0.0560(3) -0.1091(4) 0.3197(4) 1.000 0.0389(17) . .
P1 P Uani 0.07915(7) 0.76321(9) 0.03850(8) 1.000 0.0290(4) . .
F1 F Uani 0.0104(2) 0.7013(3) -0.0206(2) 1.000 0.0661(14) . .
F2 F Uani 0.1326(2) 0.6765(3) 0.0604(2) 1.000 0.0704(16) . .
F3 F Uani 0.06055(18) 0.7424(3) 0.11704(19) 1.000 0.0516(13) . .
F4 F Uani 0.0248(3) 0.8481(3) 0.0164(2) 1.000 0.092(2) . .
F5 F Uani 0.0997(2) 0.7842(2) -0.03829(19) 1.000 0.0509(11) . .
F6 F Uani 0.1481(2) 0.8227(3) 0.0991(2) 1.000 0.0782(15) . .
P2 P Uani 0.60927(7) 0.10773(10) 0.20356(8) 1.000 0.0328(4) . .
F7 F Uani 0.6809(2) 0.1662(3) 0.2611(3) 1.000 0.0693(14) . .
F8 F Uani 0.6261(3) 0.1319(4) 0.1249(3) 1.000 0.0856(19) . .
F9 F Uani 0.6600(2) 0.0217(2) 0.2201(3) 1.000 0.0754(14) . .
F10 F Uani 0.5890(2) 0.0943(4) 0.2806(2) 1.000 0.0776(16) . .
F11 F Uani 0.5577(3) 0.1996(3) 0.1850(3) 1.000 0.0903(17) . .
F12 F Uani 0.5362(2) 0.0567(4) 0.1438(3) 1.000 0.091(2) . .
Cl2 Cl Uani 0.11238(9) 0.49713(10) 0.17339(9) 1.000 0.0486(5) . .
Cl3 Cl Uani 0.12031(9) 0.61722(15) 0.30957(10) 1.000 0.0644(6) . .
C34 C Uani 0.1609(3) 0.5892(4) 0.2405(3) 1.000 0.0405(17) . .
H21 H Uiso 0.61390 0.05310 0.53650 1.000 0.0440 calc R
H31 H Uiso 0.58150 -0.01950 0.39960 1.000 0.0430 calc R
H41 H Uiso 0.46230 -0.01800 0.25550 1.000 0.0330 calc R
H42 H Uiso 0.43120 0.08480 0.23440 1.000 0.0330 calc R
H61 H Uiso 0.35200 -0.14030 0.24080 1.000 0.0280 calc R
H81 H Uiso 0.17150 -0.14630 0.25510 1.000 0.0340 calc R
H82 H Uiso 0.24230 -0.21400 0.27660 1.000 0.0340 calc R
H101 H Uiso 0.28130 -0.27950 0.42760 1.000 0.0430 calc R
H111 H Uiso 0.29460 -0.21790 0.56170 1.000 0.0420 calc R
H121 H Uiso 0.53940 0.23050 0.55150 1.000 0.0540 calc R
H122 H Uiso 0.52870 0.14180 0.59840 1.000 0.0540 calc R
H123 H Uiso 0.45600 0.19460 0.53250 1.000 0.0540 calc R
H131 H Uiso 0.24830 0.03310 0.54100 1.000 0.0700 calc R
H132 H Uiso 0.30830 -0.03140 0.61090 1.000 0.0700 calc R
H133 H Uiso 0.21940 -0.04610 0.58310 1.000 0.0700 calc R
H191 H Uiso 0.47180 0.36690 0.48310 1.000 0.0630 calc R
H192 H Uiso 0.39450 0.34840 0.49210 1.000 0.0630 calc R
H193 H Uiso 0.40510 0.44100 0.45000 1.000 0.0630 calc R
H201 H Uiso 0.25580 0.42770 0.36010 1.000 0.0550 calc R
H202 H Uiso 0.24630 0.32730 0.39050 1.000 0.0550 calc R
H203 H Uiso 0.19530 0.35850 0.29630 1.000 0.0550 calc R
H211 H Uiso 0.18210 0.31020 0.16760 1.000 0.0600 calc R
H212 H Uiso 0.21600 0.22160 0.14240 1.000 0.0600 calc R
H213 H Uiso 0.23240 0.32100 0.11590 1.000 0.0600 calc R
H221 H Uiso 0.37030 0.29530 0.13110 1.000 0.0680 calc R
H222 H Uiso 0.35400 0.19060 0.14420 1.000 0.0680 calc R
H223 H Uiso 0.43820 0.23040 0.18960 1.000 0.0680 calc R
H231 H Uiso 0.52320 0.36020 0.33870 1.000 0.0700 calc R
H232 H Uiso 0.52340 0.25190 0.32620 1.000 0.0700 calc R
H233 H Uiso 0.53380 0.29300 0.41450 1.000 0.0700 calc R
H291 H Uiso 0.00710 0.01160 0.12170 1.000 0.0620 calc R
H292 H Uiso 0.06060 -0.07370 0.16540 1.000 0.0620 calc R
H293 H Uiso 0.09470 0.01400 0.13900 1.000 0.0620 calc R
H301 H Uiso 0.10090 0.17850 0.16030 1.000 0.0700 calc R
H302 H Uiso 0.10970 0.25610 0.22780 1.000 0.0700 calc R
H303 H Uiso 0.02750 0.21640 0.16950 1.000 0.0700 calc R
H311 H Uiso 0.07280 0.23630 0.41450 1.000 0.0590 calc R
H312 H Uiso 0.10940 0.27980 0.35660 1.000 0.0590 calc R
H313 H Uiso 0.16220 0.22850 0.44150 1.000 0.0590 calc R
H321 H Uiso 0.12700 0.07580 0.50580 1.000 0.0670 calc R
H322 H Uiso 0.09100 -0.02330 0.47570 1.000 0.0670 calc R
H323 H Uiso 0.03710 0.06430 0.45630 1.000 0.0670 calc R
H331 H Uiso 0.08440 -0.13240 0.37660 1.000 0.0590 calc R
H332 H Uiso 0.06820 -0.14560 0.28040 1.000 0.0590 calc R
H333 H Uiso 0.00150 -0.11320 0.30480 1.000 0.0590 calc R
H341 H Uiso 0.21470 0.57220 0.27310 1.000 0.0490 calc R
H342 H Uiso 0.15940 0.64340 0.20610 1.000 0.0490 calc R

loop_
_atom_type_symbol
_atom_type_description
_atom_type_scat_dispersion_real
_atom_type_scat_dispersion_imag
_atom_type_scat_source
Rh Rh -1.1178 0.9187 'International Tables Vol C Tables 4.2.6.8 and 6.1.1.4'
P P 0.1023 0.0942 'International Tables Vol C Tables 4.2.6.8 and 6.1.1.4'
N N 0.0061 0.0033 'International Tables Vol C Tables 4.2.6.8 and 6.1.1.4'
F F 0.0171 0.0103 'International Tables Vol C Tables 4.2.6.8 and 6.1.1.4'
Cl Cl 0.1484 0.1585 'International Tables Vol C Tables 4.2.6.8 and 6.1.1.4'
H H 0.0000 0.0000 'International Tables Vol C Tables 4.2.6.8 and 6.1.1.4'
C C 0.0033 0.0016 'International Tables Vol C Tables 4.2.6.8 and 6.1.1.4'

loop_
_geom_angle_atom_site_label_1
_geom_angle_atom_site_label_2
_geom_angle_atom_site_label_3
_geom_angle
_geom_angle_publ_flag
Cl1 Rh1 N3 83.49(10) yes
Cl1 Rh1 C1 95.65(13) yes
Cl1 Rh1 C14 102.43(15) yes
Cl1 Rh1 C15 93.95(15) yes
Cl1 Rh1 C16 117.93(16) yes
Cl1 Rh1 C17 155.26(15) yes
Cl1 Rh1 C18 139.04(13) yes
N3 Rh1 C1 82.83(16) yes
N3 Rh1 C14 167.81(16) yes
N3 Rh1 C15 132.03(17) yes
N3 Rh1 C16 105.04(15) yes
N3 Rh1 C17 105.82(15) yes
N3 Rh1 C18 137.33(17) yes
C1 Rh1 C14 106.9(2) yes
C1 Rh1 C15 144.75(19) yes
C1 Rh1 C16 146.0(2) yes
C1 Rh1 C17 108.1(2) yes
C1 Rh1 C18 88.27(19) yes
C14 Rh1 C15 37.8(2) yes
C14 Rh1 C16 62.79(18) yes
C14 Rh1 C17 64.59(18) yes
C14 Rh1 C18 38.6(2) yes
C15 Rh1 C16 36.05(17) yes
C15 Rh1 C17 62.6(2) yes
C15 Rh1 C18 63.1(2) yes
C16 Rh1 C17 37.9(2) yes
C16 Rh1 C18 63.3(2) yes
C17 Rh1 C18 38.75(19) yes
Cl1 Rh2 N4 82.49(9) yes
Cl1 Rh2 C9 93.82(13) yes
Cl1 Rh2 C24 147.62(12) yes
Cl1 Rh2 C25 110.94(12) yes
Cl1 Rh2 C26 95.96(12) yes
Cl1 Rh2 C27 114.64(13) yes
Cl1 Rh2 C28 153.20(14) yes
N4 Rh2 C9 83.35(15) yes
N4 Rh2 C24 100.52(15) yes
N4 Rh2 C25 110.09(15) yes
N4 Rh2 C26 143.78(15) yes
N4 Rh2 C27 162.71(16) yes
N4 Rh2 C28 124.30(16) yes
C9 Rh2 C24 118.56(17) yes
C9 Rh2 C25 152.81(17) yes
C9 Rh2 C26 132.72(18) yes
C9 Rh2 C27 97.13(17) yes
C9 Rh2 C28 89.34(18) yes
C24 Rh2 C25 37.54(16) yes
C24 Rh2 C26 62.64(17) yes
C24 Rh2 C27 63.99(18) yes
C24 Rh2 C28 38.55(17) yes
C25 Rh2 C26 36.92(17) yes
C25 Rh2 C27 62.95(17) yes
C25 Rh2 C28 63.50(17) yes
C26 Rh2 C27 37.59(16) yes
C26 Rh2 C28 63.37(17) yes
C27 Rh2 C28 38.63(18) yes
Rh1 Cl1 Rh2 105.89(4) yes
F1 P1 F3 91.4(2) yes
F1 P1 F4 89.8(2) yes
F1 P1 F5 89.77(19) yes
F1 P1 F6 178.5(2) yes
F2 P1 F3 90.1(2) yes
F2 P1 F4 178.9(3) yes
F2 P1 F5 89.31(19) yes
F2 P1 F6 89.7(2) yes
F3 P1 F4 89.5(2) yes
F3 P1 F5 178.7(2) yes
F3 P1 F6 87.5(2) yes
F4 P1 F5 91.2(2) yes
F4 P1 F6 91.3(2) yes
F5 P1 F6 91.3(2) yes
F1 P1 F2 89.3(2) yes
F7 P2 F8 89.4(3) yes
F7 P2 F9 90.0(2) yes
F7 P2 F11 89.1(3) yes
F7 P2 F12 175.9(3) yes
F8 P2 F9 89.8(3) yes
F8 P2 F10 173.9(3) yes
F8 P2 F11 88.7(3) yes
F8 P2 F12 88.9(3) yes
F9 P2 F10 96.1(3) yes
F9 P2 F11 178.2(3) yes
F9 P2 F12 93.7(3) yes
F10 P2 F11 85.4(3) yes
F10 P2 F12 92.0(2) yes
F11 P2 F12 87.2(3) yes
F7 P2 F10 89.3(2) yes
C1 N1 C2 110.4(4) yes
C1 N1 C12 125.4(4) yes
C2 N1 C12 124.1(4) yes
C1 N2 C4 122.1(4) yes
C3 N2 C4 126.9(4) yes
C1 N2 C3 110.9(4) yes
Rh1 N3 C5 121.6(3) yes
N4 N3 C5 107.4(3) yes
Rh1 N3 N4 126.8(3) yes
N3 N4 C7 107.5(3) yes
Rh2 N4 N3 128.2(2) yes
Rh2 N4 C7 121.4(3) yes
C8 N5 C10 127.4(4) yes
C8 N5 C9 122.3(4) yes
C9 N5 C10 110.2(4) yes
C9 N6 C11 109.7(4) yes
C9 N6 C13 124.8(4) yes
C11 N6 C13 125.5(4) yes
Rh1 C1 N2 122.2(3) yes
N1 C1 N2 104.6(4) yes
Rh1 C1 N1 132.9(3) yes
N1 C2 C3 107.8(5) yes
N2 C3 C2 106.4(5) yes
N2 C4 C5 107.8(4) yes
C4 C5 C6 128.8(4) no
N3 C5 C4 119.5(4) yes
N3 C5 C6 110.1(4) yes
C5 C6 C7 104.7(4) no
C6 C7 C8 128.0(4) no
N4 C7 C8 120.4(4) yes
N4 C7 C6 110.3(4) yes
N5 C8 C7 108.1(4) yes
Rh2 C9 N6 133.2(3) yes
Rh2 C9 N5 121.6(3) yes
N5 C9 N6 105.0(4) yes
N5 C10 C11 107.5(4) yes
N6 C11 C10 107.5(4) yes
Rh1 C14 C15 74.7(3) yes
C15 C14 C18 107.6(4) no
Rh1 C14 C18 70.8(3) yes
Rh1 C14 C19 130.0(3) yes
C15 C14 C19 124.3(5) no
C18 C14 C19 126.8(5) no
Rh1 C15 C20 127.4(4) yes
Rh1 C15 C14 67.4(3) yes
Rh1 C15 C16 72.1(3) yes
C16 C15 C20 129.0(5) no
C14 C15 C16 108.9(5) no
C14 C15 C20 122.1(4) no
C15 C16 C17 108.0(5) no
Rh1 C16 C15 71.8(3) yes
Rh1 C16 C17 67.2(3) yes
Rh1 C16 C21 131.5(4) yes
C15 C16 C21 129.4(5) no
C17 C16 C21 122.2(5) no
C18 C17 C22 127.1(6) no
Rh1 C17 C16 74.9(3) yes
Rh1 C17 C18 70.8(3) yes
Rh1 C17 C22 130.7(3) yes
C16 C17 C18 107.9(5) no
C16 C17 C22 123.6(5) no
Rh1 C18 C14 70.6(3) yes
C17 C18 C23 125.9(5) no
Rh1 C18 C23 127.4(4) yes
C14 C18 C17 107.3(5) no
Rh1 C18 C17 70.4(3) yes
C14 C18 C23 126.6(5) no
Rh2 C24 C25 74.0(3) yes
Rh2 C24 C28 70.1(3) yes
Rh2 C24 C29 127.4(4) yes
C25 C24 C28 108.7(4) no
C25 C24 C29 125.2(4) no
C28 C24 C29 125.8(4) no
Rh2 C25 C30 134.1(4) yes
C24 C25 C26 107.4(4) no
Rh2 C25 C26 70.9(3) yes
Rh2 C25 C24 68.4(3) yes
C24 C25 C30 123.6(4) no
C26 C25 C30 128.1(4) no
C25 C26 C31 127.0(4) no
Rh2 C26 C31 127.4(4) yes
C25 C26 C27 108.9(4) no
Rh2 C26 C25 72.2(3) yes
Rh2 C26 C27 69.0(3) yes
C27 C26 C31 124.0(5) no
C26 C27 C32 124.6(4) no
Rh2 C27 C28 70.1(3) yes
C28 C27 C32 126.5(4) no
Rh2 C27 C26 73.4(3) yes
Rh2 C27 C32 131.0(4) yes
C26 C27 C28 107.9(4) no
C24 C28 C27 107.2(4) no
Rh2 C28 C33 127.7(4) yes
Rh2 C28 C27 71.3(3) yes
Rh2 C28 C24 71.4(3) yes
C24 C28 C33 126.7(4) no
C27 C28 C33 125.8(5) no
N1 C2 H21 126.00 no
C3 C2 H21 126.00 no
C2 C3 H31 127.00 no
N2 C3 H31 127.00 no
N2 C4 H41 110.00 no
C5 C4 H42 110.00 no
N2 C4 H42 110.00 no
C5 C4 H41 110.00 no
H41 C4 H42 108.00 no
C7 C6 H61 128.00 no
C5 C6 H61 128.00 no
N5 C8 H82 110.00 no
N5 C8 H81 110.00 no
H81 C8 H82 108.00 no
C7 C8 H81 110.00 no
C7 C8 H82 110.00 no
N5 C10 H101 126.00 no
C11 C10 H101 126.00 no
C10 C11 H111 126.00 no
N6 C11 H111 126.00 no
N1 C12 H123 109.00 no
N1 C12 H121 109.00 no
N1 C12 H122 109.00 no
H122 C12 H123 109.00 no
H121 C12 H122 109.00 no
H121 C12 H123 109.00 no
N6 C13 H133 109.00 no
N6 C13 H131 109.00 no
N6 C13 H132 109.00 no
H131 C13 H133 110.00 no
H132 C13 H133 109.00 no
H131 C13 H132 109.00 no
C14 C19 H193 109.00 no
H191 C19 H192 109.00 no
C14 C19 H191 110.00 no
C14 C19 H192 109.00 no
H192 C19 H193 109.00 no
H191 C19 H193 109.00 no
H202 C20 H203 109.00 no
H201 C20 H203 109.00 no
C15 C20 H201 109.00 no
C15 C20 H202 110.00 no
C15 C20 H203 109.00 no
H201 C20 H202 110.00 no
H212 C21 H213 109.00 no
C16 C21 H213 109.00 no
C16 C21 H211 109.00 no
C16 C21 H212 109.00 no
H211 C21 H212 110.00 no
H211 C21 H213 110.00 no
C17 C22 H221 109.00 no
C17 C22 H223 109.00 no
H221 C22 H222 110.00 no
C17 C22 H222 109.00 no
H222 C22 H223 109.00 no
H221 C22 H223 109.00 no
H231 C23 H233 109.00 no
H231 C23 H232 109.00 no
C18 C23 H231 110.00 no
C18 C23 H232 109.00 no
C18 C23 H233 110.00 no
H232 C23 H233 109.00 no
H292 C29 H293 110.00 no
C24 C29 H291 110.00 no
C24 C29 H292 109.00 no
C24 C29 H293 109.00 no
H291 C29 H292 110.00 no
H291 C29 H293 109.00 no
C25 C30 H303 109.00 no
C25 C30 H301 109.00 no
C25 C30 H302 109.00 no
H302 C30 H303 110.00 no
H301 C30 H302 109.00 no
H301 C30 H303 110.00 no
C26 C31 H312 109.00 no
C26 C31 H311 109.00 no
H311 C31 H313 110.00 no
C26 C31 H313 109.00 no
H311 C31 H312 110.00 no
H312 C31 H313 110.00 no
C27 C32 H323 109.00 no
C27 C32 H321 110.00 no
C27 C32 H322 109.00 no
H322 C32 H323 109.00 no
H321 C32 H322 110.00 no
H321 C32 H323 110.00 no
H332 C33 H333 109.00 no
C28 C33 H331 109.00 no
C28 C33 H332 110.00 no
C28 C33 H333 109.00 no
H331 C33 H332 109.00 no
H331 C33 H333 109.00 no
Cl2 C34 Cl3 111.8(3) yes
Cl2 C34 H341 109.00 no
Cl2 C34 H342 109.00 no
Cl3 C34 H341 109.00 no
Cl3 C34 H342 109.00 no
H341 C34 H342 108.00 no

loop_
_geom_bond_atom_site_label_1
_geom_bond_atom_site_label_2
_geom_bond_distance
_geom_bond_publ_flag
Rh1 Cl1 2.4720(12) yes
Rh1 N3 2.122(3) yes
Rh1 C1 2.020(5) yes
Rh1 C14 2.166(4) yes
Rh1 C15 2.262(5) yes
Rh1 C16 2.267(5) yes
Rh1 C17 2.163(5) yes
Rh1 C18 2.169(5) yes
Rh2 Cl1 2.4827(12) yes
Rh2 N4 2.120(4) yes
Rh2 C9 2.036(5) yes
Rh2 C24 2.174(5) yes
Rh2 C25 2.247(5) yes
Rh2 C26 2.230(4) yes
Rh2 C27 2.173(6) yes
Rh2 C28 2.156(6) yes
Cl2 C34 1.779(6) yes
Cl3 C34 1.755(6) yes
P1 F3 1.600(4) yes
P1 F6 1.578(4) yes
P1 F1 1.587(4) yes
P1 F2 1.582(4) yes
P1 F5 1.594(4) yes
P1 F4 1.570(5) yes
P2 F7 1.584(5) yes
P2 F9 1.550(4) yes
P2 F12 1.557(5) yes
P2 F10 1.577(4) yes
P2 F11 1.626(5) yes
P2 F8 1.592(6) yes
N1 C1 1.355(6) yes
N1 C2 1.381(7) yes
N1 C12 1.447(7) yes
N2 C4 1.469(6) yes
N2 C3 1.388(7) yes
N2 C1 1.357(6) yes
N3 C5 1.361(6) yes
N3 N4 1.371(5) yes
N4 C7 1.353(5) yes
N5 C9 1.363(6) yes
N5 C8 1.476(6) yes
N5 C10 1.381(7) yes
N6 C13 1.485(7) yes
N6 C9 1.350(6) yes
N6 C11 1.400(6) yes
C2 C3 1.333(7) no
C4 C5 1.491(6) no
C5 C6 1.379(6) no
C6 C7 1.382(6) no
C7 C8 1.491(7) no
C10 C11 1.315(8) no
C14 C18 1.434(8) no
C14 C15 1.439(8) no
C14 C19 1.501(7) no
C15 C16 1.402(7) no
C15 C20 1.496(9) no
C16 C21 1.498(7) no
C16 C17 1.442(9) no
C17 C18 1.437(7) no
C17 C22 1.496(8) no
C18 C23 1.487(9) no
C24 C25 1.424(6) no
C24 C28 1.430(7) no
C24 C29 1.496(7) no
C25 C26 1.418(7) no
C25 C30 1.496(8) no
C26 C31 1.490(7) no
C26 C27 1.419(6) no
C27 C32 1.502(7) no
C27 C28 1.432(7) no
C28 C33 1.493(7) no
C2 H21 0.9500 no
C3 H31 0.9500 no
C4 H41 0.9900 no
C4 H42 0.9900 no
C6 H61 0.9500 no
C8 H81 0.9900 no
C8 H82 0.9900 no
C10 H101 0.9500 no
C11 H111 0.9500 no
C12 H123 0.9800 no
C12 H121 0.9800 no
C12 H122 0.9800 no
C13 H132 0.9800 no
C13 H131 0.9800 no
C13 H133 0.9800 no
C19 H191 0.9800 no
C19 H192 0.9800 no
C19 H193 0.9800 no
C20 H202 0.9800 no
C20 H203 0.9800 no
C20 H201 0.9800 no
C21 H212 0.9800 no
C21 H213 0.9800 no
C21 H211 0.9800 no
C22 H223 0.9800 no
C22 H221 0.9800 no
C22 H222 0.9800 no
C23 H233 0.9800 no
C23 H232 0.9800 no
C23 H231 0.9800 no
C29 H293 0.9800 no
C29 H291 0.9800 no
C29 H292 0.9800 no
C30 H303 0.9800 no
C30 H301 0.9800 no
C30 H302 0.9800 no
C31 H311 0.9800 no
C31 H312 0.9800 no
C31 H313 0.9800 no
C32 H321 0.9800 no
C32 H322 0.9800 no
C32 H323 0.9800 no
C33 H333 0.9800 no
C33 H331 0.9800 no
C33 H332 0.9800 no
C34 H341 0.9900 no
C34 H342 0.9900 no
